data_7125788
loop_
_publ_author_name
'Zhao, Yachen'
'Wang, Shengyang'
'Yu, Biao'

_publ_section_title
;
 Dimerization of aldosuloses and aldonolactones into branched higher
 carbon sugars.
;
_journal_issue 13
_journal_name_full 'Chemical communications (Cambridge, England)'
_journal_page_first 2020
_journal_page_last 2022
_journal_paper_doi 10.1039/c9cc09093b
_journal_volume 56
_journal_year 2020
_chemical_absolute_configuration ad
_chemical_formula_sum 'C27 H44 O12 Si'
_chemical_formula_weight 588.71
_space_group_crystal_system triclinic
_space_group_IT_number 1
_space_group_name_Hall 'P 1'
_space_group_name_H-M_alt 'P 1'
_atom_sites_solution_hydrogens geom
_audit_creation_method SHELXL-2013
_audit_update_record
;
2019-01-20 deposited with the CCDC.	2020-01-14 downloaded from the CCDC.
;
_cell_angle_alpha 82.650(6)
_cell_angle_beta 67.265(5)
_cell_angle_gamma 68.386(6)
_cell_formula_units_Z 1
_cell_length_a 8.5482(16)
_cell_length_b 9.8574(19)
_cell_length_c 10.674(2)
_cell_measurement_reflns_used 5717
_cell_measurement_temperature 193(2)
_cell_measurement_theta_max 49.145
_cell_measurement_theta_min 5.513
_cell_volume 771.1(3)
_computing_cell_refinement 'Bruker SAINT'
_computing_data_collection 'Bruker APEX2'
_computing_data_reduction 'Bruker SAINT'
_computing_molecular_graphics 'Bruker SHELXTL'
_computing_publication_material 'Bruker SHELXTL'
_computing_structure_refinement 'SHELXL-2013 (Sheldrick, 2013)'
_computing_structure_solution 'SHELXS-97 (Sheldrick 2008)'
_diffrn_ambient_temperature 193(2)
_diffrn_measured_fraction_theta_full 0.972
_diffrn_measured_fraction_theta_max 0.999
_diffrn_measurement_device_type 'Bruker APEX-II CCD'
_diffrn_measurement_method '\f and \w scans'
_diffrn_radiation_type MoK\a
_diffrn_radiation_wavelength 0.71073
_diffrn_reflns_av_R_equivalents 0.0665
_diffrn_reflns_av_unetI/netI 0.0852
_diffrn_reflns_Laue_measured_fraction_full 0.972
_diffrn_reflns_Laue_measured_fraction_max 0.999
_diffrn_reflns_limit_h_max 10
_diffrn_reflns_limit_h_min -10
_diffrn_reflns_limit_k_max 11
_diffrn_reflns_limit_k_min -11
_diffrn_reflns_limit_l_max 12
_diffrn_reflns_limit_l_min -12
_diffrn_reflns_number 12713
_diffrn_reflns_point_group_measured_fraction_full 0.961
_diffrn_reflns_point_group_measured_fraction_max 0.987
_diffrn_reflns_theta_full 25.242
_diffrn_reflns_theta_max 24.991
_diffrn_reflns_theta_min 2.223
_exptl_absorpt_coefficient_mu 0.135
_exptl_absorpt_correction_T_max 0.7456
_exptl_absorpt_correction_T_min 0.4584
_exptl_absorpt_correction_type multi-scan
_exptl_absorpt_process_details sadabs
_exptl_crystal_colour colorless
_exptl_crystal_density_diffrn 1.268
_exptl_crystal_description prismatic
_exptl_crystal_F_000 316
_exptl_crystal_size_max 0.180
_exptl_crystal_size_mid 0.160
_exptl_crystal_size_min 0.070
_refine_diff_density_max 0.971
_refine_diff_density_min -0.286
_refine_diff_density_rms 0.078
_refine_ls_abs_structure_details
; 
 Flack x determined using 1560 quotients [(I+)-(I-)]/[(I+)+(I-)] 
 (Parsons and Flack (2004), Acta Cryst. A60, s61). 
;
_refine_ls_abs_structure_Flack 0.12(16)
_refine_ls_extinction_coef 0.028(13)
_refine_ls_extinction_expression Fc^*^=kFc[1+0.001xFc^2^\l^3^/sin(2\q)]^-1/4^
_refine_ls_extinction_method SHELXL
_refine_ls_goodness_of_fit_ref 1.035
_refine_ls_hydrogen_treatment constr
_refine_ls_matrix_type full
_refine_ls_number_parameters 373
_refine_ls_number_reflns 5368
_refine_ls_number_restraints 3
_refine_ls_restrained_S_all 1.034
_refine_ls_R_factor_all 0.1137
_refine_ls_R_factor_gt 0.0877
_refine_ls_shift/su_max 0.011
_refine_ls_shift/su_mean 0.001
_refine_ls_structure_factor_coef Fsqd
_refine_ls_weighting_details 'w=1/[\s^2^(Fo^2^)+(0.1397P)^2^+0.7346P] where P=(Fo^2^+2Fc^2^)/3'
_refine_ls_weighting_scheme calc
_refine_ls_wR_factor_gt 0.2228
_refine_ls_wR_factor_ref 0.2534
_reflns_Friedel_coverage 0.977
_reflns_Friedel_fraction_full 0.950
_reflns_Friedel_fraction_max 0.976
_reflns_number_gt 3985
_reflns_number_total 5368
_reflns_threshold_expression 'I > 2\s(I)'
_cod_data_source_file c9cc09093b2.cif
_cod_data_source_block mo_d8v18964_0m
_cod_depositor_comments 'Adding full bibliography for 7125786--7125790.cif.'
_cod_database_code 7125788
_shelx_space_group_comment
; 
The symmetry employed for this shelxl refinement is uniquely defined 
by the following loop, which should always be used as a source of 
symmetry information in preference to the above space-group names. 
They are only intended as comments. 
;
_shelx_estimated_absorpt_t_min 0.976
_shelx_estimated_absorpt_t_max 0.991
_shelxl_version_number 2013-4

loop_
_space_group_symop_operation_xyz
'x, y, z'

loop_
_atom_site_label
_atom_site_type_symbol
_atom_site_fract_x
_atom_site_fract_y
_atom_site_fract_z
_atom_site_U_iso_or_equiv
_atom_site_adp_type
_atom_site_occupancy
_atom_site_site_symmetry_order
_atom_site_calc_flag
_atom_site_refinement_flags_posn
_atom_site_refinement_flags_adp
Si1 Si 0.6687(4) 0.7157(3) 0.4490(3) 0.0580(8) Uani 1 1 d . .
O1 O 0.6246(9) 0.4015(8) 0.7573(6) 0.0561(17) Uani 1 1 d . .
O2 O 0.3930(9) 0.6116(7) 0.8064(6) 0.0483(15) Uani 1 1 d . .
O3 O 0.3980(8) 0.3284(6) 0.6472(6) 0.0475(15) Uani 1 1 d . .
O4 O 0.1352(8) 0.4800(7) 0.7992(7) 0.0510(17) Uani 1 1 d . .
O5 O -0.0805(10) 0.8169(7) 0.8645(7) 0.061(2) Uani 1 1 d . .
O6 O 0.0272(13) 0.9968(9) 0.8667(8) 0.075(2) Uani 1 1 d . .
O7 O 0.7062(8) 0.4106(8) 0.4515(6) 0.0558(18) Uani 1 1 d . .
O8 O 0.4916(10) 0.5527(7) 0.2748(6) 0.0530(17) Uani 1 1 d . .
O9 O 0.6571(13) 0.3274(10) 0.1914(7) 0.097(4) Uani 1 1 d . .
O10 O 0.9861(13) 0.0757(11) 0.2666(13) 0.103(4) Uani 1 1 d . .
O11 O 1.1401(14) 0.0747(12) 0.3952(12) 0.101(3) Uani 1 1 d . .
O12 O 0.5074(8) 0.6415(7) 0.4930(5) 0.0423(14) Uani 1 1 d . .
C1 C 0.4937(12) 0.4842(10) 0.7385(8) 0.0403(19) Uani 1 1 d . .
C2 C 0.2354(12) 0.6845(10) 0.7694(8) 0.044(2) Uani 1 1 d . .
H2 H 0.2584 0.7628 0.7031 0.053 Uiso 1 1 calc R U
C3 C 0.2175(11) 0.5698(9) 0.7004(9) 0.0397(19) Uani 1 1 d . .
H3 H 0.1581 0.6103 0.6327 0.048 Uiso 1 1 calc R U
C4 C 0.4106(11) 0.4671(9) 0.6386(8) 0.0373(18) Uani 1 1 d . .
C5 C 0.2243(13) 0.3336(10) 0.7487(10) 0.045(2) Uani 1 1 d . .
C6 C 0.2492(16) 0.2366(13) 0.8644(12) 0.065(3) Uani 1 1 d . .
H6A H 0.3167 0.2672 0.9045 0.098 Uiso 1 1 calc R U
H6B H 0.3166 0.1355 0.8311 0.098 Uiso 1 1 calc R U
H6C H 0.1305 0.2434 0.9333 0.098 Uiso 1 1 calc R U
C7 C 0.1201(17) 0.2944(12) 0.6812(14) 0.068(3) Uani 1 1 d . .
H7A H 0.0074 0.2879 0.7503 0.102 Uiso 1 1 calc R U
H7B H 0.1935 0.2001 0.6336 0.102 Uiso 1 1 calc R U
H7C H 0.0919 0.3697 0.6159 0.102 Uiso 1 1 calc R U
C8 C 0.0756(13) 0.7545(10) 0.8986(10) 0.049(2) Uani 1 1 d . .
H8 H 0.0597 0.6817 0.9725 0.059 Uiso 1 1 calc R U
C9 C 0.093(2) 0.8843(13) 0.9449(11) 0.072(3) Uani 1 1 d . .
H9A H 0.0208 0.9054 1.0428 0.086 Uiso 1 1 calc R U
H9B H 0.2212 0.8678 0.9281 0.086 Uiso 1 1 calc R U
C10 C -0.1238(18) 0.9753(12) 0.8569(11) 0.071(3) Uani 1 1 d . .
C11 C -0.131(2) 1.0204(17) 0.7176(15) 0.096(5) Uani 1 1 d . .
H11A H -0.0155 0.9672 0.6476 0.144 Uiso 1 1 calc R U
H11B H -0.1551 1.1256 0.7073 0.144 Uiso 1 1 calc R U
H11C H -0.2285 0.9977 0.7078 0.144 Uiso 1 1 calc R U
C12 C -0.297(2) 1.0459(16) 0.9690(18) 0.109(6) Uani 1 1 d . .
H12A H -0.3881 1.0076 0.9698 0.164 Uiso 1 1 calc R U
H12B H -0.3384 1.1516 0.9556 0.164 Uiso 1 1 calc R U
H12C H -0.2793 1.0254 1.0558 0.164 Uiso 1 1 calc R U
C13 C 0.5189(11) 0.4984(9) 0.4931(8) 0.040(2) Uani 1 1 d . .
C14 C 0.7327(15) 0.2798(12) 0.3999(10) 0.060(3) Uani 1 1 d . .
H14 H 0.7148 0.2089 0.4753 0.073 Uiso 1 1 calc R U
C15 C 0.5873(17) 0.3084(13) 0.3339(11) 0.072(3) Uani 1 1 d . .
H15 H 0.5273 0.2336 0.3596 0.086 Uiso 1 1 calc R U
C16 C 0.4525(14) 0.4643(9) 0.3897(9) 0.046(2) Uani 1 1 d . .
H16 H 0.3229 0.4711 0.4294 0.055 Uiso 1 1 calc R U
C17 C 0.5563(16) 0.4640(12) 0.1550(10) 0.066(3) Uani 1 1 d . .
C18 C 0.669(2) 0.524(2) 0.0386(13) 0.097(5) Uani 1 1 d . .
H18A H 0.5954 0.6221 0.0207 0.146 Uiso 1 1 calc R U
H18B H 0.7168 0.4609 -0.0413 0.146 Uiso 1 1 calc R U
H18C H 0.7689 0.5298 0.0583 0.146 Uiso 1 1 calc R U
C19 C 0.394(2) 0.4558(14) 0.1347(12) 0.076(3) Uani 1 1 d . .
H19A H 0.3209 0.4188 0.2172 0.113 Uiso 1 1 calc R U
H19B H 0.4357 0.3899 0.0580 0.113 Uiso 1 1 calc R U
H19C H 0.3211 0.5533 0.1159 0.113 Uiso 1 1 calc R U
C20 C 0.9338(15) 0.2274(14) 0.3027(12) 0.067(3) Uani 1 1 d . .
H20 H 0.9542 0.2896 0.2204 0.081 Uiso 1 1 calc R U
C21 C 1.0601(19) 0.2172(15) 0.3760(17) 0.084(4) Uani 1 1 d . .
H21A H 1.1522 0.2607 0.3203 0.101 Uiso 1 1 calc R U
H21B H 0.9903 0.2702 0.4643 0.101 Uiso 1 1 calc R U
C22 C 1.1383(14) 0.0006(14) 0.2936(11) 0.066(3) Uani 1 1 d . .
C23 C 1.304(2) -0.035(3) 0.171(2) 0.154(10) Uani 1 1 d . .
H23A H 1.2998 -0.1015 0.1117 0.231 Uiso 1 1 calc R U
H23B H 1.4098 -0.0829 0.1964 0.231 Uiso 1 1 calc R U
H23C H 1.3128 0.0544 0.1218 0.231 Uiso 1 1 calc R U
C24 C 1.124(3) -0.146(2) 0.356(3) 0.144(8) Uani 1 1 d . .
H24A H 1.0021 -0.1304 0.4234 0.216 Uiso 1 1 calc R U
H24B H 1.2130 -0.1902 0.3992 0.216 Uiso 1 1 calc R U
H24C H 1.1482 -0.2124 0.2837 0.216 Uiso 1 1 calc R U
C25 C 0.8071(18) 0.6942(18) 0.2647(13) 0.087(4) Uani 1 1 d . .
H25A H 0.8719 0.5902 0.2411 0.130 Uiso 1 1 calc R U
H25B H 0.8945 0.7440 0.2426 0.130 Uiso 1 1 calc R U
H25C H 0.7280 0.7369 0.2128 0.130 Uiso 1 1 calc R U
C26 C 0.816(2) 0.6421(19) 0.5479(16) 0.091(5) Uani 1 1 d . .
H26A H 0.7496 0.6800 0.6414 0.136 Uiso 1 1 calc R U
H26B H 0.9227 0.6718 0.5067 0.136 Uiso 1 1 calc R U
H26C H 0.8552 0.5354 0.5481 0.136 Uiso 1 1 calc R U
C27 C 0.536(2) 0.9094(17) 0.4938(19) 0.101(5) Uani 1 1 d . .
H27A H 0.4471 0.9452 0.4495 0.151 Uiso 1 1 calc R U
H27B H 0.6170 0.9659 0.4632 0.151 Uiso 1 1 calc R U
H27C H 0.4727 0.9204 0.5925 0.151 Uiso 1 1 calc R U

loop_
_atom_site_aniso_label
_atom_site_aniso_U_11
_atom_site_aniso_U_22
_atom_site_aniso_U_33
_atom_site_aniso_U_23
_atom_site_aniso_U_13
_atom_site_aniso_U_12
Si1 0.0535(17) 0.088(2) 0.0479(15) 0.0200(14) -0.0256(13) -0.0409(15)
O1 0.056(4) 0.075(5) 0.041(4) 0.007(3) -0.026(3) -0.020(3)
O2 0.060(4) 0.057(4) 0.034(3) -0.004(3) -0.018(3) -0.024(3)
O3 0.049(4) 0.039(3) 0.052(4) -0.011(3) -0.017(3) -0.010(3)
O4 0.049(4) 0.041(3) 0.051(4) -0.015(3) 0.004(3) -0.020(3)
O5 0.059(4) 0.038(3) 0.063(4) -0.013(3) 0.007(3) -0.018(3)
O6 0.108(7) 0.058(5) 0.069(5) -0.006(4) -0.031(5) -0.041(5)
O7 0.040(3) 0.071(5) 0.033(3) -0.006(3) -0.008(3) 0.004(3)
O8 0.073(4) 0.054(4) 0.028(3) -0.004(3) -0.022(3) -0.012(3)
O9 0.116(7) 0.082(6) 0.036(4) -0.033(4) -0.030(4) 0.041(5)
O10 0.067(6) 0.081(6) 0.160(10) -0.054(7) -0.063(6) 0.017(5)
O11 0.098(7) 0.095(7) 0.107(8) -0.019(6) -0.064(6) 0.006(6)
O12 0.038(3) 0.056(4) 0.030(3) -0.002(3) -0.009(2) -0.017(3)
C1 0.041(5) 0.046(5) 0.029(4) 0.000(4) -0.008(3) -0.014(4)
C2 0.050(5) 0.045(5) 0.029(4) -0.011(4) -0.003(4) -0.017(4)
C3 0.035(5) 0.044(5) 0.036(4) -0.011(4) -0.004(3) -0.015(4)
C4 0.032(4) 0.045(5) 0.031(4) -0.006(3) -0.004(3) -0.015(4)
C5 0.048(5) 0.036(4) 0.053(5) -0.002(4) -0.014(4) -0.019(4)
C6 0.064(7) 0.071(7) 0.063(6) 0.013(5) -0.021(5) -0.033(6)
C7 0.077(8) 0.053(6) 0.092(9) -0.008(6) -0.042(7) -0.029(6)
C8 0.047(5) 0.045(5) 0.043(5) -0.010(4) 0.000(4) -0.017(4)
C9 0.107(10) 0.059(7) 0.045(6) -0.018(5) -0.014(6) -0.033(7)
C10 0.094(9) 0.044(6) 0.052(6) -0.008(5) -0.013(6) -0.013(6)
C11 0.133(14) 0.087(10) 0.077(9) 0.029(8) -0.049(9) -0.047(9)
C12 0.099(11) 0.066(9) 0.111(12) -0.046(9) -0.016(9) 0.019(8)
C13 0.032(4) 0.048(5) 0.028(4) -0.008(3) -0.011(3) 0.001(4)
C14 0.062(6) 0.066(7) 0.037(5) 0.000(5) -0.019(4) -0.003(5)
C15 0.081(8) 0.057(6) 0.053(6) -0.030(5) -0.027(6) 0.015(6)
C16 0.056(5) 0.037(5) 0.038(5) -0.016(4) -0.021(4) 0.001(4)
C17 0.079(8) 0.063(7) 0.035(5) -0.020(5) -0.019(5) 0.003(5)
C18 0.104(11) 0.133(13) 0.045(7) -0.029(7) -0.024(7) -0.024(9)
C19 0.114(11) 0.075(8) 0.054(6) -0.002(6) -0.045(7) -0.035(7)
C20 0.050(6) 0.077(8) 0.056(6) -0.006(5) -0.016(5) -0.004(5)
C21 0.071(8) 0.075(9) 0.118(12) -0.005(8) -0.054(8) -0.015(7)
C22 0.046(6) 0.088(8) 0.050(6) -0.012(6) -0.019(5) -0.005(5)
C23 0.044(8) 0.24(3) 0.110(14) -0.029(15) -0.010(8) 0.014(11)
C24 0.15(2) 0.088(12) 0.150(19) -0.024(12) -0.028(15) -0.016(12)
C25 0.069(8) 0.135(13) 0.053(7) 0.023(7) -0.009(6) -0.053(8)
C26 0.087(10) 0.139(13) 0.095(10) 0.047(9) -0.062(8) -0.076(10)
C27 0.123(14) 0.085(10) 0.122(13) 0.011(9) -0.067(11) -0.046(9)

loop_
_atom_type_symbol
_atom_type_description
_atom_type_scat_dispersion_real
_atom_type_scat_dispersion_imag
_atom_type_scat_source
C C 0.0033 0.0016 'International Tables Vol C Tables 4.2.6.8 and 6.1.1.4'
H H 0.0000 0.0000 'International Tables Vol C Tables 4.2.6.8 and 6.1.1.4'
O O 0.0106 0.0060 'International Tables Vol C Tables 4.2.6.8 and 6.1.1.4'
Si Si 0.0817 0.0704 'International Tables Vol C Tables 4.2.6.8 and 6.1.1.4'

loop_
_geom_angle_atom_site_label_1
_geom_angle_atom_site_label_2
_geom_angle_atom_site_label_3
_geom_angle
O12 Si1 C27 102.4(6)
O12 Si1 C26 112.1(5)
C27 Si1 C26 109.6(8)
O12 Si1 C25 112.2(5)
C27 Si1 C25 110.3(8)
C26 Si1 C25 110.0(7)
C1 O2 C2 110.5(6)
C4 O3 C5 108.7(6)
C5 O4 C3 107.8(6)
C8 O5 C10 108.2(8)
C9 O6 C10 106.1(9)
C14 O7 C13 109.2(8)
C16 O8 C17 107.9(7)
C17 O9 C15 110.9(7)
C22 O10 C20 107.0(9)
C21 O11 C22 105.7(10)
C13 O12 Si1 131.2(5)
O1 C1 O2 122.7(8)
O1 C1 C4 128.1(8)
O2 C1 C4 109.2(7)
O2 C2 C3 105.9(7)
O2 C2 C8 107.6(7)
C3 C2 C8 116.1(7)
O2 C2 H2 109.0
C3 C2 H2 109.0
C8 C2 H2 109.0
O4 C3 C2 110.2(7)
O4 C3 C4 101.9(7)
C2 C3 C4 102.9(7)
O4 C3 H3 113.6
C2 C3 H3 113.6
C4 C3 H3 113.6
O3 C4 C3 104.9(6)
O3 C4 C13 111.1(7)
C3 C4 C13 116.5(7)
O3 C4 C1 111.1(7)
C3 C4 C1 101.9(7)
C13 C4 C1 110.9(7)
O4 C5 O3 105.8(6)
O4 C5 C6 107.9(8)
O3 C5 C6 110.4(8)
O4 C5 C7 110.9(8)
O3 C5 C7 108.6(9)
C6 C5 C7 113.0(9)
C5 C6 H6A 109.5
C5 C6 H6B 109.5
H6A C6 H6B 109.5
C5 C6 H6C 109.5
H6A C6 H6C 109.5
H6B C6 H6C 109.5
C5 C7 H7A 109.5
C5 C7 H7B 109.5
H7A C7 H7B 109.5
C5 C7 H7C 109.5
H7A C7 H7C 109.5
H7B C7 H7C 109.5
O5 C8 C9 103.2(9)
O5 C8 C2 107.6(8)
C9 C8 C2 111.5(8)
O5 C8 H8 111.4
C9 C8 H8 111.4
C2 C8 H8 111.4
O6 C9 C8 103.7(10)
O6 C9 H9A 111.0
C8 C9 H9A 111.0
O6 C9 H9B 111.0
C8 C9 H9B 111.0
H9A C9 H9B 109.0
O6 C10 O5 104.4(9)
O6 C10 C12 113.6(12)
O5 C10 C12 108.8(11)
O6 C10 C11 109.4(11)
O5 C10 C11 107.2(10)
C12 C10 C11 113.0(13)
C10 C11 H11A 109.5
C10 C11 H11B 109.5
H11A C11 H11B 109.5
C10 C11 H11C 109.5
H11A C11 H11C 109.5
H11B C11 H11C 109.5
C10 C12 H12A 109.5
C10 C12 H12B 109.5
H12A C12 H12B 109.5
C10 C12 H12C 109.5
H12A C12 H12C 109.5
H12B C12 H12C 109.5
O12 C13 O7 107.1(7)
O12 C13 C4 106.4(6)
O7 C13 C4 112.2(7)
O12 C13 C16 113.8(7)
O7 C13 C16 105.5(7)
C4 C13 C16 111.8(7)
O7 C14 C20 104.1(10)
O7 C14 C15 107.6(8)
C20 C14 C15 116.7(9)
O7 C14 H14 109.4
C20 C14 H14 109.4
C15 C14 H14 109.4
O9 C15 C16 103.5(9)
O9 C15 C14 112.5(11)
C16 C15 C14 102.5(8)
O9 C15 H15 112.5
C16 C15 H15 112.5
C14 C15 H15 112.5
O8 C16 C13 108.8(8)
O8 C16 C15 102.9(8)
C13 C16 C15 103.9(8)
O8 C16 H16 113.4
C13 C16 H16 113.4
C15 C16 H16 113.4
O9 C17 O8 102.4(7)
O9 C17 C18 112.0(11)
O8 C17 C18 109.8(11)
O9 C17 C19 110.8(11)
O8 C17 C19 108.3(9)
C18 C17 C19 112.9(10)
C17 C18 H18A 109.5
C17 C18 H18B 109.5
H18A C18 H18B 109.5
C17 C18 H18C 109.5
H18A C18 H18C 109.5
H18B C18 H18C 109.5
C17 C19 H19A 109.5
C17 C19 H19B 109.5
H19A C19 H19B 109.5
C17 C19 H19C 109.5
H19A C19 H19C 109.5
H19B C19 H19C 109.5
O10 C20 C21 101.7(9)
O10 C20 C14 108.0(10)
C21 C20 C14 111.7(11)
O10 C20 H20 111.7
C21 C20 H20 111.7
C14 C20 H20 111.7
O11 C21 C20 107.1(11)
O11 C21 H21A 110.3
C20 C21 H21A 110.3
O11 C21 H21B 110.3
C20 C21 H21B 110.3
H21A C21 H21B 108.5
O10 C22 O11 108.8(10)
O10 C22 C23 112.9(12)
O11 C22 C23 115.0(14)
O10 C22 C24 108.0(14)
O11 C22 C24 105.4(13)
C23 C22 C24 106.1(16)
C22 C23 H23A 109.5
C22 C23 H23B 109.5
H23A C23 H23B 109.5
C22 C23 H23C 109.5
H23A C23 H23C 109.5
H23B C23 H23C 109.5
C22 C24 H24A 109.5
C22 C24 H24B 109.5
H24A C24 H24B 109.5
C22 C24 H24C 109.5
H24A C24 H24C 109.5
H24B C24 H24C 109.5
Si1 C25 H25A 109.5
Si1 C25 H25B 109.5
H25A C25 H25B 109.5
Si1 C25 H25C 109.5
H25A C25 H25C 109.5
H25B C25 H25C 109.5
Si1 C26 H26A 109.5
Si1 C26 H26B 109.5
H26A C26 H26B 109.5
Si1 C26 H26C 109.5
H26A C26 H26C 109.5
H26B C26 H26C 109.5
Si1 C27 H27A 109.5
Si1 C27 H27B 109.5
H27A C27 H27B 109.5
Si1 C27 H27C 109.5
H27A C27 H27C 109.5
H27B C27 H27C 109.5

loop_
_geom_bond_atom_site_label_1
_geom_bond_atom_site_label_2
_geom_bond_distance
Si1 O12 1.677(6)
Si1 C27 1.839(16)
Si1 C26 1.842(12)
Si1 C25 1.854(12)
O1 C1 1.190(11)
O2 C1 1.340(11)
O2 C2 1.454(11)
O3 C4 1.399(11)
O3 C5 1.448(11)
O4 C5 1.423(11)
O4 C3 1.428(11)
O5 C8 1.416(13)
O5 C10 1.466(13)
O6 C9 1.382(15)
O6 C10 1.425(17)
O7 C14 1.374(14)
O7 C13 1.428(10)
O8 C16 1.414(12)
O8 C17 1.446(11)
O9 C17 1.406(13)
O9 C15 1.419(14)
O10 C22 1.360(13)
O10 C20 1.451(16)
O11 C21 1.345(16)
O11 C22 1.391(16)
O12 C13 1.377(11)
C1 C4 1.546(12)
C2 C3 1.507(12)
C2 C8 1.528(11)
C2 H2 1.0000
C3 C4 1.511(12)
C3 H3 1.0000
C4 C13 1.530(11)
C5 C6 1.495(14)
C5 C7 1.511(14)
C6 H6A 0.9800
C6 H6B 0.9800
C6 H6C 0.9800
C7 H7A 0.9800
C7 H7B 0.9800
C7 H7C 0.9800
C8 C9 1.505(15)
C8 H8 1.0000
C9 H9A 0.9900
C9 H9B 0.9900
C10 C12 1.481(19)
C10 C11 1.516(18)
C11 H11A 0.9800
C11 H11B 0.9800
C11 H11C 0.9800
C12 H12A 0.9800
C12 H12B 0.9800
C12 H12C 0.9800
C13 C16 1.541(12)
C14 C20 1.550(16)
C14 C15 1.577(16)
C14 H14 1.0000
C15 C16 1.563(13)
C15 H15 1.0000
C16 H16 1.0000
C17 C18 1.46(2)
C17 C19 1.513(18)
C18 H18A 0.9800
C18 H18B 0.9800
C18 H18C 0.9800
C19 H19A 0.9800
C19 H19B 0.9800
C19 H19C 0.9800
C20 C21 1.529(17)
C20 H20 1.0000
C21 H21A 0.9900
C21 H21B 0.9900
C22 C23 1.47(2)
C22 C24 1.54(2)
C23 H23A 0.9800
C23 H23B 0.9800
C23 H23C 0.9800
C24 H24A 0.9800
C24 H24B 0.9800
C24 H24C 0.9800
C25 H25A 0.9800
C25 H25B 0.9800
C25 H25C 0.9800
C26 H26A 0.9800
C26 H26B 0.9800
C26 H26C 0.9800
C27 H27A 0.9800
C27 H27B 0.9800
C27 H27C 0.9800

loop_
_geom_hbond_atom_site_label_D
_geom_hbond_atom_site_label_H
_geom_hbond_atom_site_label_A
_geom_hbond_distance_DH
_geom_hbond_distance_HA
_geom_hbond_distance_DA
_geom_hbond_angle_DHA
_geom_hbond_site_symmetry_A
C11 H11B O1 0.98 2.66 3.549(17) 151.7 1_465
C11 H11B O1 0.98 2.66 3.549(17) 151.7 1_465
C11 H11B O1 0.98 2.66 3.549(17) 151.7 1_465

loop_
_geom_torsion_atom_site_label_1
_geom_torsion_atom_site_label_2
_geom_torsion_atom_site_label_3
_geom_torsion_atom_site_label_4
_geom_torsion
C27 Si1 O12 C13 -175.2(8)
C26 Si1 O12 C13 -57.8(9)
C25 Si1 O12 C13 66.6(9)
C2 O2 C1 O1 -175.9(8)
C2 O2 C1 C4 3.7(9)
C1 O2 C2 C3 16.0(9)
C1 O2 C2 C8 140.9(7)
C5 O4 C3 C2 -140.5(8)
C5 O4 C3 C4 -31.8(9)
O2 C2 C3 O4 79.3(8)
C8 C2 C3 O4 -40.0(11)
O2 C2 C3 C4 -28.8(8)
C8 C2 C3 C4 -148.1(8)
C5 O3 C4 C3 -19.5(9)
C5 O3 C4 C13 -146.1(7)
C5 O3 C4 C1 89.9(8)
O4 C3 C4 O3 31.2(8)
C2 C3 C4 O3 145.4(7)
O4 C3 C4 C13 154.5(7)
C2 C3 C4 C13 -91.3(8)
O4 C3 C4 C1 -84.7(7)
C2 C3 C4 C1 29.5(8)
O1 C1 C4 O3 46.7(12)
O2 C1 C4 O3 -132.9(7)
O1 C1 C4 C3 158.0(9)
O2 C1 C4 C3 -21.6(9)
O1 C1 C4 C13 -77.3(11)
O2 C1 C4 C13 103.1(8)
C3 O4 C5 O3 20.8(9)
C3 O4 C5 C6 139.0(8)
C3 O4 C5 C7 -96.8(9)
C4 O3 C5 O4 0.1(9)
C4 O3 C5 C6 -116.3(9)
C4 O3 C5 C7 119.2(8)
C10 O5 C8 C9 13.8(9)
C10 O5 C8 C2 -104.1(8)
O2 C2 C8 O5 -176.0(7)
C3 C2 C8 O5 -57.6(10)
O2 C2 C8 C9 71.5(11)
C3 C2 C8 C9 -170.0(9)
C10 O6 C9 C8 38.8(11)
O5 C8 C9 O6 -32.3(11)
C2 C8 C9 O6 82.9(11)
C9 O6 C10 O5 -30.1(10)
C9 O6 C10 C12 88.2(12)
C9 O6 C10 C11 -144.5(10)
C8 O5 C10 O6 8.7(10)
C8 O5 C10 C12 -112.9(12)
C8 O5 C10 C11 124.7(11)
Si1 O12 C13 O7 2.5(9)
Si1 O12 C13 C4 122.7(6)
Si1 O12 C13 C16 -113.7(7)
C14 O7 C13 O12 -156.9(7)
C14 O7 C13 C4 86.7(8)
C14 O7 C13 C16 -35.3(9)
O3 C4 C13 O12 174.0(6)
C3 C4 C13 O12 54.0(9)
C1 C4 C13 O12 -62.0(8)
O3 C4 C13 O7 -69.2(9)
C3 C4 C13 O7 170.8(7)
C1 C4 C13 O7 54.8(10)
O3 C4 C13 C16 49.2(9)
C3 C4 C13 C16 -70.8(9)
C1 C4 C13 C16 173.2(7)
C13 O7 C14 C20 155.1(8)
C13 O7 C14 C15 30.6(10)
C17 O9 C15 C16 -11.7(14)
C17 O9 C15 C14 -121.6(11)
O7 C14 C15 O9 97.2(10)
C20 C14 C15 O9 -19.2(14)
O7 C14 C15 C16 -13.3(12)
C20 C14 C15 C16 -129.7(11)
C17 O8 C16 C13 138.8(8)
C17 O8 C16 C15 29.0(11)
O12 C13 C16 O8 32.7(9)
O7 C13 C16 O8 -84.5(8)
C4 C13 C16 O8 153.2(7)
O12 C13 C16 C15 141.8(8)
O7 C13 C16 C15 24.6(10)
C4 C13 C16 C15 -97.7(9)
O9 C15 C16 O8 -10.8(12)
C14 C15 C16 O8 106.3(9)
O9 C15 C16 C13 -124.2(10)
C14 C15 C16 C13 -7.1(11)
C15 O9 C17 O8 29.1(14)
C15 O9 C17 C18 146.7(11)
C15 O9 C17 C19 -86.2(12)
C16 O8 C17 O9 -36.4(12)
C16 O8 C17 C18 -155.6(10)
C16 O8 C17 C19 80.7(10)
C22 O10 C20 C21 -9.6(14)
C22 O10 C20 C14 -127.3(11)
O7 C14 C20 O10 167.4(8)
C15 C14 C20 O10 -74.3(13)
O7 C14 C20 C21 56.3(12)
C15 C14 C20 C21 174.7(11)
C22 O11 C21 C20 25.5(15)
O10 C20 C21 O11 -10.1(15)
C14 C20 C21 O11 104.9(13)
C20 O10 C22 O11 26.1(15)
C20 O10 C22 C23 -102.8(17)
C20 O10 C22 C24 140.1(13)
C21 O11 C22 O10 -33.1(15)
C21 O11 C22 C23 94.7(16)
C21 O11 C22 C24 -148.8(14)
